data_4122095
loop_
_publ_author_name
'Ke, Xian-Sheng'
'Chang, Yi'
'Chen, Jia-Zhen'
'Tian, Jiangwei'
'Mack, John'
'Cheng, Xin'
'Shen, Zhen'
'Zhang, Jun-Long'

_publ_section_title
;
 Porphodilactones as Synthetic Chlorophylls: Relative Orientation of
 \b-Substituents on a Pyrrolic Ring Tunes NIR Absorption.
;
_journal_issue 27
_journal_name_full 'Journal of the American Chemical Society'
_journal_page_first 9598
_journal_page_last 9607
_journal_paper_doi 10.1021/ja502729x
_journal_volume 136
_journal_year 2014
_chemical_formula_sum 'C49.5 H11.5 F20 N6 O4 Zn'
_chemical_formula_weight 1199.52
_chemical_name_systematic
; 
 ? 
;
_space_group_IT_number 15
_symmetry_cell_setting monoclinic
_symmetry_space_group_name_Hall '-C 2yc'
_symmetry_space_group_name_H-M 'C 1 2/c 1'
_atom_sites_solution_hydrogens geom
_atom_sites_solution_primary direct
_atom_sites_solution_secondary difmap
_audit_creation_method SHELXL-97
_cell_angle_alpha 90.00
_cell_angle_beta 91.327(4)
_cell_angle_gamma 90.00
_cell_formula_units_Z 8
_cell_length_a 14.8972(6)
_cell_length_b 16.7644(8)
_cell_length_c 37.8928(16)
_cell_measurement_reflns_used 6221
_cell_measurement_temperature 179.98(16)
_cell_measurement_theta_max 26.0550
_cell_measurement_theta_min 3.6660
_cell_volume 9460.9(7)
_computing_cell_refinement
;
CrysAlisPro, Agilent Technologies,
Version 1.171.36.28 (release 01-02-2013 CrysAlis171 .NET)
(compiled Feb  1 2013,16:14:44)
;
_computing_data_collection
;
CrysAlisPro, Agilent Technologies,
Version 1.171.36.28 (release 01-02-2013 CrysAlis171 .NET)
(compiled Feb  1 2013,16:14:44)
;
_computing_data_reduction
;
CrysAlisPro, Agilent Technologies,
Version 1.171.36.28 (release 01-02-2013 CrysAlis171 .NET)
(compiled Feb  1 2013,16:14:44)
;
_computing_molecular_graphics 'SHELXL-97 (Sheldrick, 1997)'
_computing_publication_material 'SHELXL-97 (Sheldrick, 1997)'
_computing_structure_refinement 'SHELXL-97 (Sheldrick, 1997)'
_computing_structure_solution 'SHELXS-97 (Sheldrick, 1990)'
_diffrn_ambient_temperature 179.98(16)
_diffrn_detector_area_resol_mean 10.3914
_diffrn_measured_fraction_theta_full 0.997
_diffrn_measured_fraction_theta_max 0.846
_diffrn_measurement_device_type 'SuperNova, Dual, Cu at zero, Atlas'
_diffrn_measurement_method '\w scans'
_diffrn_radiation_monochromator mirror
_diffrn_radiation_source 'SuperNova (Mo) X-ray Source'
_diffrn_radiation_type MoK\a
_diffrn_radiation_wavelength 0.71073
_diffrn_reflns_av_R_equivalents 0.0370
_diffrn_reflns_av_sigmaI/netI 0.0478
_diffrn_reflns_limit_h_max 15
_diffrn_reflns_limit_h_min -18
_diffrn_reflns_limit_k_max 20
_diffrn_reflns_limit_k_min -21
_diffrn_reflns_limit_l_max 50
_diffrn_reflns_limit_l_min -47
_diffrn_reflns_number 25332
_diffrn_reflns_theta_full 25.00
_diffrn_reflns_theta_max 28.48
_diffrn_reflns_theta_min 3.23
_exptl_absorpt_coefficient_mu 0.652
_exptl_absorpt_correction_T_max 1.00000
_exptl_absorpt_correction_T_min 0.83454
_exptl_absorpt_correction_type multi-scan
_exptl_absorpt_process_details
;
CrysAlisPro, Agilent Technologies,
Version 1.171.36.28 (release 01-02-2013 CrysAlis171 .NET)
(compiled Feb  1 2013,16:14:44)
Empirical absorption correction using spherical harmonics,
 implemented in SCALE3 ABSPACK scaling algorithm.
;
_exptl_crystal_colour purple
_exptl_crystal_density_diffrn 1.684
_exptl_crystal_density_method 'not measured'
_exptl_crystal_description plate
_exptl_crystal_F_000 4740
_exptl_crystal_size_max 0.11
_exptl_crystal_size_mid 0.1
_exptl_crystal_size_min 0.02
_refine_diff_density_max 0.833
_refine_diff_density_min -1.356
_refine_diff_density_rms 0.094
_refine_ls_extinction_method none
_refine_ls_goodness_of_fit_ref 1.054
_refine_ls_hydrogen_treatment mixed
_refine_ls_matrix_type full
_refine_ls_number_parameters 760
_refine_ls_number_reflns 10106
_refine_ls_number_restraints 1
_refine_ls_restrained_S_all 1.054
_refine_ls_R_factor_all 0.1126
_refine_ls_R_factor_gt 0.0802
_refine_ls_shift/su_max 0.000
_refine_ls_shift/su_mean 0.000
_refine_ls_structure_factor_coef Fsqd
_refine_ls_weighting_details 'calc w=1/[\s^2^(Fo^2^)+(0.1309P)^2^+30.0457P] where P=(Fo^2^+2Fc^2^)/3'
_refine_ls_weighting_scheme calc
_refine_ls_wR_factor_gt 0.2278
_refine_ls_wR_factor_ref 0.2551
_reflns_number_gt 6983
_reflns_number_total 10106
_reflns_threshold_expression >2sigma(I)
_cod_data_source_file ja502729x_si_003.cif
_cod_data_source_block 1
_cod_depositor_comments
;
The following automatic conversions were performed:

'_symmetry_cell_setting' value 'Monoclinic' changed to 'monoclinic'
according to
/usr/data/users/saulius/crontab/automatic-downloads/rss-feeds/ACS/lib/dictionaries/cif_core.dic
dictionary named 'cif_core.dic' version 2.4.2 from 2011-04-26.

Automatic conversion script
Id: cif_fix_values 2281 2013-09-26 08:29:07Z andrius 

 Adding full bibliography for 4122095--4122096.cif.
;
_cod_original_sg_symbol_H-M C2/c
_cod_original_formula_sum 'C49.50 H11.50 F20 N6 O4 Zn'
_cod_database_code 4122095

loop_
_symmetry_equiv_pos_as_xyz
'x, y, z'
'-x, y, -z+1/2'
'x+1/2, y+1/2, z'
'-x+1/2, y+1/2, -z+1/2'
'-x, -y, -z'
'x, -y, z-1/2'
'-x+1/2, -y+1/2, -z'
'x+1/2, -y+1/2, z-1/2'

loop_
_atom_site_label
_atom_site_type_symbol
_atom_site_fract_x
_atom_site_fract_y
_atom_site_fract_z
_atom_site_U_iso_or_equiv
_atom_site_adp_type
_atom_site_occupancy
_atom_site_symmetry_multiplicity
_atom_site_calc_flag
_atom_site_refinement_flags
_atom_site_disorder_assembly
_atom_site_disorder_group
Zn1 Zn 0.5000 0.21033(6) 0.2500 0.0816(4) Uani 1 2 d S . .
Zn2 Zn 0.5000 0.5000 0.5000 0.0766(4) Uani 1 2 d S . .
F1 F 0.4337(2) 0.39679(18) 0.36923(7) 0.0532(7) Uani 1 1 d . . .
F2 F 0.3271(2) 0.49022(18) 0.40711(7) 0.0582(8) Uani 1 1 d . . .
F3 F 0.1810(2) 0.5598(2) 0.37648(9) 0.0673(9) Uani 1 1 d . . .
F4 F 0.1436(2) 0.5357(3) 0.30713(9) 0.0795(11) Uani 1 1 d . . .
F5 F 0.2467(2) 0.4373(3) 0.26940(8) 0.0766(11) Uani 1 1 d . . .
F6 F 0.4989(3) -0.0225(3) 0.35480(11) 0.0907(12) Uani 1 1 d . . .
F7 F 0.4181(4) -0.1206(3) 0.40028(11) 0.1151(17) Uani 1 1 d . . .
F8 F 0.2381(4) -0.1422(3) 0.39558(12) 0.1171(19) Uani 1 1 d . . .
F9 F 0.1413(3) -0.0709(3) 0.34345(16) 0.128(2) Uani 1 1 d . . .
F10 F 0.2219(3) 0.0292(3) 0.29836(12) 0.0911(12) Uani 1 1 d . . .
F11 F 0.15510(19) 0.47708(19) 0.45135(8) 0.0567(8) Uani 1 1 d . . .
F12 F -0.0208(2) 0.5136(2) 0.44701(9) 0.0666(9) Uani 1 1 d . . .
F13 F -0.08640(19) 0.6340(2) 0.48588(10) 0.0696(9) Uani 1 1 d . . .
F14 F 0.0267(2) 0.7263(2) 0.52558(11) 0.0777(11) Uani 1 1 d . . .
F15 F 0.2035(2) 0.69109(19) 0.52939(9) 0.0622(8) Uani 1 1 d . . .
F16 F 0.4996(3) 0.5661(3) 0.35587(9) 0.0942(14) Uani 1 1 d . . .
F17 F 0.5356(4) 0.6560(4) 0.29946(10) 0.142(3) Uani 1 1 d . B .
F18 F 0.6157(3) 0.8010(4) 0.30822(13) 0.127(2) Uani 1 1 d . . .
F19 F 0.6620(3) 0.8518(2) 0.37430(14) 0.1068(15) Uani 1 1 d . B .
F20 F 0.6288(3) 0.7603(2) 0.43043(10) 0.0757(10) Uani 1 1 d . . .
N1 N 0.4234(3) 0.2108(2) 0.29330(10) 0.0433(9) Uani 1 1 d . . .
N2 N 0.5000 0.0890(3) 0.2500 0.0412(12) Uani 1 2 d S . .
N3 N 0.5000 0.3324(3) 0.2500 0.0415(12) Uani 1 2 d S . .
N4 N 0.6426(4) 0.2137(4) 0.28346(16) 0.0848(17) Uani 1 1 d . . .
N5 N 0.3891(2) 0.4781(2) 0.52856(9) 0.0346(8) Uani 1 1 d . . .
N6 N 0.4260(2) 0.5725(2) 0.46686(8) 0.0336(7) Uani 1 1 d . B .
N7 N 0.4703(3) 0.3810(3) 0.46261(12) 0.0607(12) Uani 1 1 d . . .
C1 C 0.4708(4) 0.4633(3) 0.26322(13) 0.0508(12) Uani 1 1 d . . .
H1B H 0.4466 0.5078 0.2741 0.061 Uiso 1 1 calc R . .
C2 C 0.4527(3) 0.3815(3) 0.27147(11) 0.0432(10) Uani 1 1 d . . .
C3 C 0.3969(3) 0.3557(3) 0.29823(11) 0.0420(10) Uani 1 1 d . . .
C4 C 0.3869(3) 0.2754(3) 0.30762(11) 0.0443(11) Uani 1 1 d . . .
C5 C 0.3336(4) 0.1734(4) 0.33827(13) 0.0569(14) Uani 1 1 d . . .
C6 C 0.3908(3) 0.1450(3) 0.31023(11) 0.0441(11) Uani 1 1 d . . .
C7 C 0.4065(3) 0.0667(3) 0.30180(11) 0.0455(11) Uani 1 1 d . . .
C8 C 0.4583(3) 0.0401(3) 0.27325(11) 0.0411(10) Uani 1 1 d . . .
C9 C 0.4741(3) -0.0418(3) 0.26458(12) 0.0473(11) Uani 1 1 d . . .
H9A H 0.4532 -0.0862 0.2765 0.057 Uiso 1 1 calc R . .
C10 C 0.3436(3) 0.4144(3) 0.31804(11) 0.0409(10) Uani 1 1 d . . .
C11 C 0.3623(3) 0.4302(3) 0.35344(11) 0.0387(9) Uani 1 1 d . . .
C12 C 0.3079(3) 0.4787(3) 0.37287(11) 0.0410(10) Uani 1 1 d . . .
C13 C 0.2345(3) 0.5137(3) 0.35759(13) 0.0451(11) Uani 1 1 d . . .
C14 C 0.2146(3) 0.5002(3) 0.32246(14) 0.0535(12) Uani 1 1 d . . .
C15 C 0.2691(3) 0.4510(3) 0.30357(12) 0.0505(12) Uani 1 1 d . . .
C16 C 0.3632(4) 0.0049(3) 0.32449(12) 0.0522(12) Uani 1 1 d . . .
C17 C 0.4104(5) -0.0333(4) 0.35119(15) 0.0634(15) Uani 1 1 d . . .
C18 C 0.3698(6) -0.0841(4) 0.37505(15) 0.077(2) Uani 1 1 d . . .
C19 C 0.2797(6) -0.0966(4) 0.37247(18) 0.081(2) Uani 1 1 d . . .
C20 C 0.2305(5) -0.0594(5) 0.3463(2) 0.084(2) Uani 1 1 d . . .
C21 C 0.2729(4) -0.0092(4) 0.32265(16) 0.0661(15) Uani 1 1 d . . .
C22 C 0.6439(6) 0.2228(5) 0.3186(2) 0.041(2) Uani 0.50 1 d P A 1
H22A H 0.5901 0.2304 0.3301 0.049 Uiso 0.50 1 calc PR A 1
C23 C 0.7235(7) 0.2211(5) 0.3381(3) 0.046(2) Uani 0.50 1 d P A 1
H23A H 0.7215 0.2251 0.3626 0.056 Uiso 0.50 1 calc PR A 1
C24 C 0.8020(7) 0.2139(6) 0.3231(3) 0.051(2) Uani 0.50 1 d P A 1
H24A H 0.8552 0.2187 0.3363 0.062 Uiso 0.50 1 calc PR A 1
C25 C 0.8029(9) 0.1988(12) 0.2867(4) 0.100(5) Uani 0.50 1 d P A 1
H25A H 0.8556 0.1872 0.2751 0.120 Uiso 0.50 1 calc PR A 1
C26 C 0.7217(7) 0.2020(10) 0.2695(3) 0.077(4) Uani 0.50 1 d P A 1
H26A H 0.7222 0.1952 0.2452 0.092 Uiso 0.50 1 calc PR A 1
C27 C 0.3054(3) 0.5087(3) 0.52214(11) 0.0352(9) Uani 1 1 d . . .
C28 C 0.2808(3) 0.5594(3) 0.49447(10) 0.0325(9) Uani 1 1 d . . .
C29 C 0.3382(3) 0.5886(3) 0.46916(10) 0.0326(8) Uani 1 1 d . . .
C31 C 0.4566(3) 0.6116(2) 0.43861(10) 0.0317(8) Uani 1 1 d . . .
C32 C 0.5436(3) 0.6109(3) 0.42628(10) 0.0344(9) Uani 1 1 d . B .
C33 C 0.6147(3) 0.5688(3) 0.44192(10) 0.0354(9) Uani 1 1 d . . .
C34 C 0.7060(3) 0.5671(3) 0.42931(12) 0.0428(10) Uani 1 1 d . B .
H34A H 0.7268 0.5938 0.4096 0.051 Uiso 1 1 calc R . .
C35 C 0.7547(3) 0.5206(3) 0.45099(11) 0.0404(10) Uani 1 1 d . . .
H35A H 0.8154 0.5090 0.4493 0.049 Uiso 1 1 calc R B .
C36 C 0.1842(3) 0.5826(3) 0.49110(10) 0.0340(9) Uani 1 1 d . . .
C37 C 0.1250(3) 0.5393(3) 0.47014(11) 0.0390(10) Uani 1 1 d . . .
C38 C 0.0347(3) 0.5573(3) 0.46774(12) 0.0444(11) Uani 1 1 d . . .
C39 C 0.0012(3) 0.6193(3) 0.48720(13) 0.0480(11) Uani 1 1 d . . .
C40 C 0.0589(3) 0.6641(3) 0.50742(13) 0.0468(11) Uani 1 1 d . . .
C41 C 0.1489(3) 0.6456(3) 0.50922(12) 0.0412(10) Uani 1 1 d . . .
C42 C 0.5622(3) 0.6609(3) 0.39459(12) 0.0409(10) Uani 1 1 d . . .
C43 C 0.5421(4) 0.6357(4) 0.36121(14) 0.0607(15) Uani 1 1 d . B .
C44 C 0.5591(5) 0.6815(6) 0.33170(15) 0.087(2) Uani 1 1 d . . .
C45 C 0.5978(5) 0.7555(5) 0.33627(19) 0.078(2) Uani 1 1 d . B .
C46 C 0.6205(4) 0.7812(4) 0.3693(2) 0.0703(18) Uani 1 1 d . . .
C47 C 0.6029(3) 0.7339(3) 0.39823(14) 0.0503(12) Uani 1 1 d . B .
C48 C 0.3897(4) 0.3514(4) 0.45876(17) 0.0676(15) Uani 1 1 d . . .
H48A H 0.3430 0.3750 0.4709 0.081 Uiso 1 1 calc R . .
C49 C 0.3707(6) 0.2867(5) 0.4376(2) 0.087(2) Uani 1 1 d . . .
H49A H 0.3119 0.2697 0.4336 0.104 Uiso 1 1 calc R . .
C50 C 0.4421(6) 0.2476(5) 0.4224(2) 0.086(2) Uani 1 1 d . . .
H50A H 0.4320 0.2018 0.4091 0.103 Uiso 1 1 calc R . .
C51 C 0.5281(5) 0.2766(4) 0.42707(18) 0.0754(18) Uani 1 1 d . . .
H51A H 0.5770 0.2521 0.4168 0.091 Uiso 1 1 calc R . .
C52 C 0.5373(4) 0.3422(4) 0.44722(16) 0.0675(15) Uani 1 1 d . . .
H52A H 0.5951 0.3622 0.4507 0.081 Uiso 1 1 calc R . .
O1 O 0.3312(3) 0.2582(2) 0.33473(9) 0.0569(9) Uani 1 1 d . . .
O2 O 0.2896(4) 0.1452(3) 0.36037(13) 0.0888(15) Uani 1 1 d . . .
C30 C 0.3862(2) 0.6554(2) 0.42176(9) 0.0356(7) Uani 0.50 1 d P B 1
O3 O 0.3101(2) 0.6394(2) 0.44248(10) 0.0385(8) Uani 0.50 1 d P B 1
O4 O 0.3735(4) 0.6951(4) 0.39828(18) 0.0479(16) Uani 0.50 1 d P B 1
C30A C 0.3101(2) 0.6394(2) 0.44248(10) 0.0385(8) Uani 0.50 1 d PD B 2
O3A O 0.3862(2) 0.6554(2) 0.42176(9) 0.0356(7) Uani 0.50 1 d P B 2
O4A O 0.2388(4) 0.6745(4) 0.42853(15) 0.0380(13) Uani 0.50 1 d PD B 2

loop_
_atom_site_aniso_label
_atom_site_aniso_U_11
_atom_site_aniso_U_22
_atom_site_aniso_U_33
_atom_site_aniso_U_23
_atom_site_aniso_U_13
_atom_site_aniso_U_12
Zn1 0.1315(10) 0.0507(5) 0.0660(6) 0.000 0.0723(7) 0.000
Zn2 0.0214(4) 0.1469(10) 0.0623(6) 0.0646(6) 0.0136(4) 0.0082(5)
F1 0.0537(17) 0.0600(17) 0.0457(15) -0.0003(13) -0.0054(13) 0.0087(13)
F2 0.079(2) 0.0603(17) 0.0348(14) -0.0143(13) -0.0028(13) 0.0044(15)
F3 0.072(2) 0.067(2) 0.0639(19) -0.0089(16) 0.0210(16) 0.0198(16)
F4 0.062(2) 0.111(3) 0.066(2) -0.005(2) -0.0071(17) 0.035(2)
F5 0.069(2) 0.121(3) 0.0389(16) -0.0141(17) -0.0095(15) 0.022(2)
F6 0.087(3) 0.102(3) 0.082(3) 0.040(2) -0.010(2) -0.017(2)
F7 0.180(5) 0.094(3) 0.071(3) 0.036(2) 0.000(3) -0.028(3)
F8 0.179(5) 0.081(3) 0.095(3) 0.007(2) 0.072(3) -0.044(3)
F9 0.085(3) 0.133(4) 0.169(5) 0.011(4) 0.057(3) -0.039(3)
F10 0.057(2) 0.112(3) 0.104(3) 0.020(3) 0.007(2) -0.016(2)
F11 0.0385(15) 0.0710(19) 0.0608(18) -0.0268(15) 0.0040(13) -0.0007(13)
F12 0.0334(15) 0.095(2) 0.070(2) -0.0130(18) -0.0097(14) -0.0074(15)
F13 0.0314(15) 0.084(2) 0.093(2) 0.0117(19) 0.0069(15) 0.0157(14)
F14 0.059(2) 0.062(2) 0.112(3) -0.0207(19) 0.0195(19) 0.0186(16)
F15 0.0537(18) 0.0616(18) 0.071(2) -0.0264(16) 0.0023(15) -0.0067(14)
F16 0.130(4) 0.108(3) 0.0440(18) 0.0009(18) 0.004(2) -0.069(3)
F17 0.165(5) 0.222(6) 0.0377(19) 0.038(3) -0.015(2) -0.095(5)
F18 0.111(4) 0.166(5) 0.104(3) 0.094(3) 0.006(3) -0.038(3)
F19 0.115(4) 0.069(2) 0.138(4) 0.031(3) 0.035(3) -0.032(2)
F20 0.080(2) 0.073(2) 0.075(2) -0.0116(18) 0.0199(19) -0.0308(19)
N1 0.047(2) 0.051(2) 0.0323(18) 0.0033(17) 0.0134(16) -0.0008(17)
N2 0.041(3) 0.054(3) 0.029(2) 0.000 0.006(2) 0.000
N3 0.044(3) 0.051(3) 0.031(2) 0.000 0.013(2) 0.000
N4 0.080(4) 0.096(4) 0.077(4) 0.003(3) -0.007(3) 0.010(3)
N5 0.0231(17) 0.051(2) 0.0298(16) 0.0029(15) 0.0051(13) -0.0050(14)
N6 0.0248(17) 0.050(2) 0.0259(15) 0.0006(15) 0.0074(12) -0.0068(14)
N7 0.051(3) 0.083(3) 0.048(2) 0.009(2) 0.003(2) 0.000(2)
C1 0.050(3) 0.053(3) 0.050(3) -0.004(2) 0.018(2) 0.005(2)
C2 0.042(3) 0.058(3) 0.029(2) -0.0009(19) 0.0083(18) 0.001(2)
C3 0.040(2) 0.056(3) 0.031(2) -0.001(2) 0.0078(17) 0.000(2)
C4 0.043(3) 0.061(3) 0.030(2) -0.002(2) 0.0138(18) 0.001(2)
C5 0.051(3) 0.085(4) 0.036(2) 0.004(2) 0.021(2) -0.014(3)
C6 0.043(3) 0.058(3) 0.031(2) 0.004(2) 0.0124(18) -0.005(2)
C7 0.044(3) 0.062(3) 0.031(2) 0.007(2) 0.0072(18) -0.008(2)
C8 0.039(2) 0.055(3) 0.029(2) 0.0018(19) 0.0015(17) -0.004(2)
C9 0.054(3) 0.047(3) 0.041(2) 0.003(2) 0.010(2) -0.003(2)
C10 0.040(2) 0.050(3) 0.032(2) -0.0012(19) 0.0095(18) -0.0027(19)
C11 0.042(2) 0.039(2) 0.035(2) 0.0004(18) 0.0018(18) -0.0046(18)
C12 0.047(3) 0.042(2) 0.035(2) -0.0060(19) 0.0061(18) -0.005(2)
C13 0.048(3) 0.044(2) 0.043(2) -0.004(2) 0.015(2) 0.000(2)
C14 0.040(3) 0.070(3) 0.051(3) 0.002(3) 0.001(2) 0.006(2)
C15 0.048(3) 0.070(3) 0.033(2) -0.006(2) 0.004(2) 0.002(2)
C16 0.064(3) 0.059(3) 0.035(2) -0.003(2) 0.016(2) -0.010(2)
C17 0.078(4) 0.063(3) 0.049(3) 0.006(3) 0.011(3) -0.012(3)
C18 0.128(7) 0.060(4) 0.045(3) 0.008(3) 0.011(4) -0.014(4)
C19 0.126(7) 0.061(4) 0.060(4) 0.004(3) 0.050(4) -0.023(4)
C20 0.073(5) 0.085(5) 0.094(5) -0.009(4) 0.043(4) -0.023(4)
C21 0.066(4) 0.074(4) 0.059(3) 0.007(3) 0.018(3) -0.010(3)
C22 0.045(5) 0.047(5) 0.030(4) -0.010(4) -0.013(4) 0.006(4)
C23 0.066(7) 0.030(4) 0.041(5) -0.011(4) -0.026(5) -0.004(4)
C24 0.051(6) 0.060(6) 0.041(5) 0.000(4) -0.027(5) -0.002(5)
C25 0.042(7) 0.170(17) 0.086(10) -0.004(10) -0.017(7) 0.012(8)
C26 0.021(5) 0.162(14) 0.047(6) -0.007(7) -0.003(4) 0.009(6)
C27 0.025(2) 0.050(2) 0.0310(19) -0.0030(18) 0.0064(15) -0.0029(17)
C28 0.0222(19) 0.046(2) 0.0291(19) -0.0039(17) 0.0048(14) -0.0082(16)
C29 0.0250(19) 0.044(2) 0.0288(19) -0.0034(17) 0.0037(15) -0.0066(16)
C31 0.028(2) 0.040(2) 0.0273(18) 0.0031(16) 0.0025(15) -0.0038(16)
C32 0.030(2) 0.045(2) 0.0281(19) 0.0016(17) 0.0048(15) -0.0080(17)
C33 0.027(2) 0.049(2) 0.0301(19) 0.0005(18) 0.0074(16) -0.0083(17)
C34 0.029(2) 0.063(3) 0.037(2) 0.008(2) 0.0136(17) -0.005(2)
C35 0.026(2) 0.058(3) 0.038(2) 0.005(2) 0.0091(17) -0.0031(18)
C36 0.028(2) 0.043(2) 0.0311(19) 0.0028(17) 0.0062(15) -0.0024(17)
C37 0.029(2) 0.052(3) 0.036(2) -0.0056(19) 0.0049(17) 0.0014(18)
C38 0.029(2) 0.061(3) 0.043(2) 0.005(2) -0.0016(18) -0.010(2)
C39 0.029(2) 0.059(3) 0.056(3) 0.012(2) 0.005(2) 0.007(2)
C40 0.042(3) 0.046(3) 0.052(3) 0.000(2) 0.010(2) 0.007(2)
C41 0.037(2) 0.044(2) 0.043(2) -0.002(2) 0.0061(19) -0.0021(19)
C42 0.026(2) 0.057(3) 0.040(2) 0.014(2) 0.0079(17) -0.0057(19)
C43 0.058(3) 0.078(4) 0.046(3) 0.022(3) -0.003(2) -0.029(3)
C44 0.081(5) 0.142(7) 0.037(3) 0.031(4) -0.004(3) -0.035(4)
C45 0.065(4) 0.097(5) 0.071(4) 0.050(4) 0.005(3) -0.017(4)
C46 0.058(4) 0.060(3) 0.095(5) 0.030(3) 0.020(3) -0.011(3)
C47 0.040(3) 0.057(3) 0.055(3) 0.008(2) 0.015(2) -0.008(2)
C48 0.061(4) 0.075(4) 0.066(4) -0.003(3) -0.009(3) -0.010(3)
C49 0.087(5) 0.082(5) 0.092(5) 0.004(4) -0.011(4) -0.020(4)
C50 0.092(6) 0.086(5) 0.079(5) 0.010(4) -0.014(4) -0.006(4)
C51 0.075(4) 0.080(4) 0.071(4) 0.001(3) 0.000(3) 0.007(3)
C52 0.062(4) 0.076(4) 0.064(4) -0.005(3) -0.004(3) -0.006(3)
O1 0.060(2) 0.063(2) 0.0485(19) -0.0047(17) 0.0260(17) -0.0045(17)
O2 0.120(4) 0.075(3) 0.074(3) 0.007(2) 0.056(3) -0.012(3)
C30 0.0290(17) 0.0447(19) 0.0333(17) 0.0040(16) 0.0016(13) -0.0016(14)
O3 0.0244(17) 0.0431(19) 0.048(2) -0.0088(16) 0.0082(14) 0.0006(14)
O4 0.031(3) 0.065(4) 0.047(4) 0.022(3) 0.002(3) -0.002(3)
C30A 0.0244(17) 0.0431(19) 0.048(2) -0.0088(16) 0.0082(14) 0.0006(14)
O3A 0.0290(17) 0.0447(19) 0.0333(17) 0.0040(16) 0.0016(13) -0.0016(14)
O4A 0.032(3) 0.049(3) 0.033(3) 0.003(3) 0.000(2) 0.003(3)

loop_
_atom_type_symbol
_atom_type_description
_atom_type_scat_dispersion_real
_atom_type_scat_dispersion_imag
_atom_type_scat_source
C C 0.0033 0.0016 'International Tables Vol C Tables 4.2.6.8 and 6.1.1.4'
H H 0.0000 0.0000 'International Tables Vol C Tables 4.2.6.8 and 6.1.1.4'
F F 0.0171 0.0103 'International Tables Vol C Tables 4.2.6.8 and 6.1.1.4'
N N 0.0061 0.0033 'International Tables Vol C Tables 4.2.6.8 and 6.1.1.4'
O O 0.0106 0.0060 'International Tables Vol C Tables 4.2.6.8 and 6.1.1.4'
Zn Zn 0.2839 1.4301 'International Tables Vol C Tables 4.2.6.8 and 6.1.1.4'

loop_
_geom_angle_atom_site_label_1
_geom_angle_atom_site_label_2
_geom_angle_atom_site_label_3
_geom_angle
_geom_angle_site_symmetry_1
_geom_angle_site_symmetry_3
N1 Zn1 N1 179.5(2) 2_655 .
N1 Zn1 N2 90.24(11) 2_655 .
N1 Zn1 N2 90.24(11) . .
N1 Zn1 N3 89.76(11) 2_655 .
N1 Zn1 N3 89.76(11) . .
N2 Zn1 N3 180.000(1) . .
N1 Zn1 N4 94.54(19) 2_655 2_655
N1 Zn1 N4 85.45(19) . 2_655
N2 Zn1 N4 91.32(15) . 2_655
N3 Zn1 N4 88.68(15) . 2_655
N1 Zn1 N4 85.45(19) 2_655 .
N1 Zn1 N4 94.54(19) . .
N2 Zn1 N4 91.32(15) . .
N3 Zn1 N4 88.68(15) . .
N4 Zn1 N4 177.4(3) 2_655 .
N5 Zn2 N5 180.00(15) . 5_666
N5 Zn2 N6 90.07(13) . .
N5 Zn2 N6 89.93(13) 5_666 .
N5 Zn2 N6 89.93(13) . 5_666
N5 Zn2 N6 90.07(13) 5_666 5_666
N6 Zn2 N6 180.00(14) . 5_666
N5 Zn2 N7 88.73(15) . 5_666
N5 Zn2 N7 91.27(15) 5_666 5_666
N6 Zn2 N7 87.68(15) . 5_666
N6 Zn2 N7 92.32(15) 5_666 5_666
N5 Zn2 N7 91.27(15) . .
N5 Zn2 N7 88.73(15) 5_666 .
N6 Zn2 N7 92.32(15) . .
N6 Zn2 N7 87.68(15) 5_666 .
N7 Zn2 N7 180.000(1) 5_666 .
C4 N1 C6 108.1(4) . .
C4 N1 Zn1 125.3(3) . .
C6 N1 Zn1 126.1(3) . .
C8 N2 C8 106.1(5) . 2_655
C8 N2 Zn1 126.9(3) . .
C8 N2 Zn1 126.9(3) 2_655 .
C2 N3 C2 105.8(5) . 2_655
C2 N3 Zn1 127.1(3) . .
C2 N3 Zn1 127.1(3) 2_655 .
C26 N4 C22 115.1(8) . .
C26 N4 Zn1 124.2(6) . .
C22 N4 Zn1 120.6(6) . .
C27 N5 C33 107.8(3) . 5_666
C27 N5 Zn2 126.1(3) . .
C33 N5 Zn2 126.1(3) 5_666 .
C29 N6 C31 107.6(3) . .
C29 N6 Zn2 126.2(3) . .
C31 N6 Zn2 126.2(3) . .
C48 N7 C52 117.4(6) . .
C48 N7 Zn2 121.5(4) . .
C52 N7 Zn2 121.0(4) . .
C1 C1 C2 106.9(3) 2_655 .
N3 C2 C3 124.8(5) . .
N3 C2 C1 110.1(4) . .
C3 C2 C1 125.0(4) . .
C2 C3 C4 123.5(4) . .
C2 C3 C10 119.9(4) . .
C4 C3 C10 116.6(4) . .
N1 C4 O1 113.2(4) . .
N1 C4 C3 129.1(4) . .
O1 C4 C3 117.7(4) . .
O2 C5 O1 117.1(5) . .
O2 C5 C6 137.2(6) . .
O1 C5 C6 105.7(4) . .
N1 C6 C7 126.6(4) . .
N1 C6 C5 107.3(4) . .
C7 C6 C5 126.0(4) . .
C6 C7 C8 125.3(4) . .
C6 C7 C16 116.7(4) . .
C8 C7 C16 118.0(4) . .
N2 C8 C7 124.7(5) . .
N2 C8 C9 110.4(4) . .
C7 C8 C9 124.9(4) . .
C9 C9 C8 106.6(3) 2_655 .
C15 C10 C11 116.3(4) . .
C15 C10 C3 122.3(4) . .
C11 C10 C3 121.2(4) . .
F1 C11 C12 118.9(4) . .
F1 C11 C10 119.6(4) . .
C12 C11 C10 121.5(4) . .
F2 C12 C13 120.2(4) . .
F2 C12 C11 119.4(4) . .
C13 C12 C11 120.4(4) . .
F3 C13 C12 120.5(4) . .
F3 C13 C14 119.8(5) . .
C12 C13 C14 119.6(4) . .
F4 C14 C15 120.9(5) . .
F4 C14 C13 119.9(5) . .
C15 C14 C13 119.1(5) . .
F5 C15 C14 117.8(5) . .
F5 C15 C10 119.2(4) . .
C14 C15 C10 123.0(4) . .
C21 C16 C17 116.3(5) . .
C21 C16 C7 121.8(5) . .
C17 C16 C7 121.5(5) . .
F6 C17 C16 120.0(5) . .
F6 C17 C18 117.4(6) . .
C16 C17 C18 122.6(7) . .
F7 C18 C19 119.8(6) . .
F7 C18 C17 120.7(7) . .
C19 C18 C17 119.5(7) . .
F8 C19 C18 121.1(8) . .
F8 C19 C20 119.4(8) . .
C18 C19 C20 119.5(6) . .
F9 C20 C19 120.2(7) . .
F9 C20 C21 120.0(8) . .
C19 C20 C21 119.9(7) . .
F10 C21 C16 119.5(5) . .
F10 C21 C20 118.2(6) . .
C16 C21 C20 122.3(7) . .
N4 C22 C23 121.4(9) . .
C24 C23 C22 122.0(9) . .
C23 C24 C25 118.0(10) . .
C26 C25 C24 115.8(13) . .
N4 C26 C25 127.4(12) . .
N5 C27 C28 125.9(4) . .
N5 C27 C35 108.8(4) . 5_666
C28 C27 C35 125.2(4) . 5_666
C29 C28 C27 125.4(4) . .
C29 C28 C36 117.2(4) . .
C27 C28 C36 117.4(3) . .
N6 C29 O3 110.9(3) . .
N6 C29 C28 126.2(4) . .
O3 C29 C28 122.9(4) . .
N6 C31 C32 126.9(4) . .
N6 C31 C30 110.5(3) . .
C32 C31 C30 122.6(4) . .
C31 C32 C33 124.6(4) . .
C31 C32 C42 117.2(4) . .
C33 C32 C42 118.1(4) . .
N5 C33 C32 126.3(4) 5_666 .
N5 C33 C34 108.4(4) 5_666 .
C32 C33 C34 125.3(4) . .
C35 C34 C33 107.9(4) . .
C34 C35 C27 107.1(4) . 5_666
C41 C36 C37 116.5(4) . .
C41 C36 C28 122.5(4) . .
C37 C36 C28 120.9(4) . .
F11 C37 C38 118.1(4) . .
F11 C37 C36 119.7(4) . .
C38 C37 C36 122.1(4) . .
F12 C38 C39 119.9(4) . .
F12 C38 C37 120.3(4) . .
C39 C38 C37 119.7(4) . .
F13 C39 C40 121.7(5) . .
F13 C39 C38 119.3(5) . .
C40 C39 C38 119.0(4) . .
F14 C40 C39 119.1(4) . .
F14 C40 C41 120.5(5) . .
C39 C40 C41 120.3(4) . .
F15 C41 C36 119.3(4) . .
F15 C41 C40 118.5(4) . .
C36 C41 C40 122.2(4) . .
C43 C42 C47 117.3(4) . .
C43 C42 C32 122.0(4) . .
C47 C42 C32 120.7(4) . .
F16 C43 C42 120.3(4) . .
F16 C43 C44 117.1(5) . .
C42 C43 C44 122.5(6) . .
F17 C44 C45 120.3(6) . .
F17 C44 C43 120.9(7) . .
C45 C44 C43 118.8(6) . .
F18 C45 C46 120.1(7) . .
F18 C45 C44 120.2(7) . .
C46 C45 C44 119.7(5) . .
F19 C46 C45 120.8(6) . .
F19 C46 C47 119.1(7) . .
C45 C46 C47 120.1(6) . .
F20 C47 C42 120.1(4) . .
F20 C47 C46 118.3(5) . .
C42 C47 C46 121.5(5) . .
N7 C48 C49 122.9(7) . .
C48 C49 C50 117.7(7) . .
C51 C50 C49 120.0(8) . .
C52 C51 C50 116.4(7) . .
N7 C52 C51 125.3(6) . .
C4 O1 C5 105.5(4) . .
O4 C30 C31 140.5(5) . .
O4 C30 O3 115.3(4) . .
C31 C30 O3 104.2(3) . .
C29 O3 C30 106.8(3) . .

loop_
_geom_bond_atom_site_label_1
_geom_bond_atom_site_label_2
_geom_bond_distance
_geom_bond_site_symmetry_2
Zn1 N1 2.020(3) 2_655
Zn1 N1 2.020(3) .
Zn1 N2 2.034(6) .
Zn1 N3 2.046(6) .
Zn1 N4 2.450(6) 2_655
Zn1 N4 2.450(6) .
Zn2 N5 2.029(3) .
Zn2 N5 2.029(3) 5_666
Zn2 N6 2.051(4) .
Zn2 N6 2.051(4) 5_666
Zn2 N7 2.481(5) 5_666
Zn2 N7 2.481(5) .
F1 C11 1.332(5) .
F2 C12 1.336(5) .
F3 C13 1.331(5) .
F4 C14 1.334(6) .
F5 C15 1.350(6) .
F6 C17 1.334(8) .
F7 C18 1.332(8) .
F8 C19 1.327(7) .
F9 C20 1.344(9) .
F10 C21 1.344(8) .
F11 C37 1.345(5) .
F12 C38 1.344(6) .
F13 C39 1.327(5) .
F14 C40 1.343(6) .
F15 C41 1.340(5) .
F16 C43 1.340(6) .
F17 C44 1.333(8) .
F18 C45 1.340(7) .
F19 C46 1.348(7) .
F20 C47 1.346(6) .
N1 C4 1.333(6) .
N1 C6 1.370(6) .
N2 C8 1.363(6) .
N2 C8 1.363(6) 2_655
N3 C2 1.365(6) .
N3 C2 1.365(6) 2_655
N4 C26 1.317(12) .
N4 C22 1.340(10) .
N5 C27 1.365(5) .
N5 C33 1.369(5) 5_666
N6 C29 1.340(5) .
N6 C31 1.344(5) .
N7 C48 1.305(8) .
N7 C52 1.338(8) .
C1 C1 1.343(9) 2_655
C1 C2 1.434(7) .
C2 C3 1.394(6) .
C3 C4 1.400(7) .
C3 C10 1.481(6) .
C4 O1 1.367(5) .
C5 O2 1.175(6) .
C5 O1 1.428(7) .
C5 C6 1.457(6) .
C6 C7 1.373(7) .
C7 C8 1.415(6) .
C7 C16 1.501(7) .
C8 C9 1.432(7) .
C9 C9 1.362(9) 2_655
C10 C15 1.371(7) .
C10 C11 1.389(6) .
C11 C12 1.373(6) .
C12 C13 1.359(7) .
C13 C14 1.376(7) .
C14 C15 1.370(7) .
C16 C21 1.367(8) .
C16 C17 1.377(8) .
C17 C18 1.391(8) .
C18 C19 1.360(11) .
C19 C20 1.371(12) .
C20 C21 1.390(9) .
C22 C23 1.383(13) .
C23 C24 1.318(16) .
C24 C25 1.403(19) .
C25 C26 1.361(17) .
C27 C28 1.392(6) .
C27 C35 1.456(6) 5_666
C28 C29 1.389(5) .
C28 C36 1.493(6) .
C29 O3 1.379(6) .
C31 C32 1.388(6) .
C31 C30 1.419(5) .
C32 C33 1.395(6) .
C32 C42 1.496(6) .
C33 N5 1.369(5) 5_666
C33 C34 1.451(6) .
C34 C35 1.335(7) .
C35 C27 1.456(6) 5_666
C36 C41 1.372(6) .
C36 C37 1.380(6) .
C37 C38 1.380(6) .
C38 C39 1.375(7) .
C39 C40 1.364(7) .
C40 C41 1.377(7) .
C42 C43 1.361(7) .
C42 C47 1.370(7) .
C43 C44 1.385(8) .
C44 C45 1.377(11) .
C45 C46 1.358(10) .
C46 C47 1.383(8) .
C48 C49 1.374(10) .
C49 C50 1.386(12) .
C50 C51 1.377(11) .
C51 C52 1.344(9) .
C30 O4 1.124(7) .
C30 O3 1.419(5) .
